data_2009988
loop_
_publ_author_name
'Hayase, S.'
'Erabi, T.'
'Wada, M.'

_publ_section_title
;
 Tris(2,6-dimethoxyphenyl)phosphine sulfide monohydrate
;
_journal_issue 8
_journal_name_full 'Acta Crystallographica Section C'
_journal_page_first 1276
_journal_page_last 1279
_journal_paper_doi 10.1107/S0108270193012491
_journal_volume 50
_journal_year 1994
_chemical_formula_sum 'C24 H29 O7 P S'
_chemical_formula_weight 492.52
_symmetry_cell_setting orthorhombic
_symmetry_space_group_name_Hall '-P 2ac 2ab'
_symmetry_space_group_name_H-M 'P b c a'
_atom_type_scat_source 'Cromer (1974)'
_cell_angle_alpha 90.
_cell_angle_beta 90.
_cell_angle_gamma 90.
_cell_formula_units_Z 8
_cell_length_a 17.765(3)
_cell_length_b 17.940(2)
_cell_length_c 15.390(2)
_cell_measurement_reflns_used 24
_cell_measurement_temperature 298
_cell_measurement_theta_max 32.40
_cell_measurement_theta_min 31.95
_cell_volume 4904.9(12)
_diffrn_measurement_device 'Rigaku AFC-5R'
_diffrn_measurement_method 2\q/\w
_diffrn_radiation_type CuK\a
_diffrn_radiation_wavelength 1.54178
_diffrn_reflns_limit_h_max 20
_diffrn_reflns_limit_h_min 0
_diffrn_reflns_limit_k_max 20
_diffrn_reflns_limit_k_min 0
_diffrn_reflns_limit_l_max 17
_diffrn_reflns_limit_l_min 0
_diffrn_reflns_number 4087
_diffrn_reflns_theta_max 60
_diffrn_standards_decay_% -2.20
_diffrn_standards_interval_count 150
_diffrn_standards_number 3
_exptl_absorpt_coefficient_mu 2.071
_exptl_absorpt_correction_T_max 1.00
_exptl_absorpt_correction_T_min 0.91
_exptl_absorpt_correction_type empirical
_exptl_crystal_colour colourless
_exptl_crystal_density_diffrn 1.33
_exptl_crystal_density_meas 1.37
_exptl_crystal_density_method 'flotation in a Wadon-type pycnometer'
_exptl_crystal_description polygon
_exptl_crystal_size_max 0.4
_exptl_crystal_size_mid 0.3
_exptl_crystal_size_min 0.3
_refine_diff_density_max 0.32
_refine_diff_density_min -0.61
_refine_ls_extinction_method none
_refine_ls_goodness_of_fit_obs 5.48
_refine_ls_number_parameters 334
_refine_ls_number_reflns 2968
_refine_ls_R_factor_obs 0.054
_refine_ls_shift/esd_max 0.05
_refine_ls_structure_factor_coef F
_refine_ls_weighting_details 'w = 4F~o~^2^/\s^2^(F~o~^2^)'
_refine_ls_weighting_scheme calc
_refine_ls_wR_factor_obs 0.083
_reflns_number_observed 2968
_reflns_number_total 4087
_reflns_observed_criterion I>3\s(I)
_cod_data_source_file oh1054.cif
_cod_data_source_block oh1054_structure_1_of_1
_cod_depositor_comments
;
 Marking attached hydrogen atoms.

 Antanas Vaitkus,
 2017-01-03

The following automatic conversions were performed:

'_refine_ls_weighting_scheme' value '4F~o~^2^/\s^2^(F~o~^2^)' was
changed to 'calc'. New tag '_refine_ls_weighting_details' was
created. The value of the new tag was set to 'w =
4F~o~^2^/\s^2^(F~o~^2^)'.

Automatic conversion script
Id: cif_fix_values 3143 2015-03-26 13:38:13Z robertas 
;
_cod_original_cell_volume 4905.0(10)
_cod_original_formula_sum 'C24 H29 O7 P1 S1'
_cod_database_code 2009988

loop_
_atom_site_label
_atom_site_fract_x
_atom_site_fract_y
_atom_site_fract_z
_atom_site_attached_hydrogens
S .31482(9) .20173(8) .53800(10) 0
P .24078(8) .13347(8) .48540(10) 0
O1 .3724(2) .0940(2) .3962(3) 0
O2 .1723(2) -.0242(2) .5398(3) 0
O3 .2304(2) .0753(2) .6596(3) 0
O4 .0912(2) .2146(2) .4583(3) 0
O5 .1259(3) .0559(2) .3943(3) 0
O6 .2993(3) .2482(3) .3515(3) 0
O7 .4184(3) .0700(3) .6376(4) 2
C1 .4480(4) .0992(5) .3722(6) 0
C2 .1400(5) -.0909(5) .5742(7) 0
C3 .2348(5) .0287(5) .7352(5) 0
C4 .0220(4) .2384(4) .4231(5) 0
C5 .0671(4) .0077(5) .3678(6) 0
C6 .3372(6) .2995(6) .3010(7) 0
C11 .2763(3) .0372(3) .4758(4) 0
C12 .3471(3) .0305(3) .4345(4) 0
C13 .3855(4) -.0368(4) .4302(4) 0
C14 .3514(5) -.0992(4) .4615(5) 0
C15 .2798(5) -.0971(4) .4973(5) 0
C16 .2424(4) -.0288(3) .5053(4) 0
C21 .1575(3) .1376(3) .5564(4) 0
C22 .1634(3) .1071(3) .6397(4) 0
C23 .1034(4) .1112(4) .6978(5) 0
C24 .0394(4) .1473(4) .6750(5) 0
C25 .0327(4) .1815(4) .5950(5) 0
C26 .0922(3) .1777(3) .5361(4) 0
C31 .2115(3) .1523(3) .3733(4) 0
C32 .1528(4) .1082(3) .3385(4) 0
C33 .1256(4) .1175(4) .2554(5) 0
C34 .1579(5) .1721(5) .2052(5) 0
C35 .2150(5) .2150(5) .2344(5) 0
C36 .2427(4) .2064(4) .3190(4) 0
H1 .435(3) -.040(3) .401(4) 0
H2 .377(4) -.144(4) .459(4) 0
H3 .256(4) -.142(4) .516(4) 0
H4 .103(3) .085(3) .751(4) 0
H5 -.003(4) .149(3) .716(4) 0
H6 -.016(4) .205(3) .579(4) 0
H7 .082(3) .083(3) .236(4) 0
H8 .137(4) .188(4) .153(5) 0
H9 .233(4) .250(3) .210(4) 0
H11 .4790 .1000 .4229 0
H12 .4617 .0569 .3378 0
H13 .4564 .1432 .3395 0
H21 .1732 -.1129 .6146 0
H22 .0940 -.0792 .6032 0
H23 .1301 -.1249 .5284 0
H31 .2311 .0582 .7860 0
H32 .1944 -.0065 .7342 0
H33 .2813 .0025 .7352 0
H41 .0070 .2837 .4502 0
H42 .0276 .2467 .3623 0
H43 -.0153 .2015 .4325 0
H51 .0835 -.0215 .3196 0
H52 .0244 .0363 .3510 0
H53 .0537 -.0245 .4143 0
H61 .3747 .3238 .3327 0
H62 .3618 .2723 .2531 0
H63 .3033 .3336 .2757 0

loop_
_geom_angle_atom_site_label_1
_geom_angle_atom_site_label_2
_geom_angle_atom_site_label_3
_geom_angle
_geom_angle_publ_flag
S P C11 112.7(2) yes
S P C21 105.5(2) yes
S P C31 117.5(2) yes
C11 P C21 111.1(3) yes
C21 P C31 108.9(3) yes
C31 P C11 101.2(3) yes
C1 O1 C12 119.3(6) yes
C2 O2 C16 117.5(5) yes
C3 O3 C22 118.4(5) yes
C4 O4 C26 119.6(5) yes
C5 O5 C32 119.9(6) yes
C6 O6 C36 121.7(6) yes
P C11 C12 114.8(4) yes
P C11 C16 128.1(4) yes
C11 C12 C13 122.1(6) yes
C12 C13 C14 118.7(7) yes
C13 C14 C15 121.7(7) yes
C14 C15 C16 119.7(7) yes
C15 C16 C11 120.4(6) yes
C16 C11 C12 117.1(5) yes
O1 C12 C11 114.7(5) yes
O1 C12 C13 123.1(6) yes
O2 C16 C11 118.0(5) yes
O2 C16 C15 121.6(6) yes
P C21 C22 118.0(4) yes
P C21 C26 123.6(4) yes
C21 C22 C23 120.8(6) yes
C22 C23 C24 120.1(7) yes
C23 C24 C25 121.0(7) yes
C24 C25 C26 119.6(7) yes
C25 C26 C21 120.5(6) yes
C26 C21 C22 117.9(5) yes
O3 C22 C21 115.9(5) yes
O3 C22 C23 123.3(6) yes
O4 C26 C21 117.0(5) yes
O4 C26 C25 122.5(6) yes
P C31 C32 117.5(5) yes
P C31 C36 125.3(5) yes
C31 C32 C33 122.8(7) yes
C32 C33 C34 117.6(7) yes
C33 C34 C35 122.3(8) yes
C34 C35 C36 120.7(8) yes
C35 C36 C31 119.6(7) yes
C36 C31 C32 117.1(6) yes
O5 C32 C31 114.0(5) yes
O5 C32 C33 123.2(7) yes
O6 C36 C31 117.5(6) yes
O6 C36 C35 123.0(7) yes

loop_
_geom_bond_atom_site_label_1
_geom_bond_atom_site_label_2
_geom_bond_distance
_geom_bond_publ_flag
S P 1.971(2) yes
P C11 1.845(5) yes
P C21 1.842(6) yes
P C31 1.833(6) yes
C11 C12 1.413(8) yes
C12 C13 1.389(8) yes
C13 C14 1.360(10) yes
C14 C15 1.390(10) yes
C15 C16 1.398(8) yes
C16 C11 1.405(8) yes
C21 C22 1.398(8) yes
C22 C23 1.392(8) yes
C23 C24 1.360(10) yes
C24 C25 1.380(10) yes
C25 C26 1.394(8) yes
C26 C21 1.401(8) yes
C31 C32 1.415(8) yes
C32 C33 1.378(9) yes
C33 C34 1.370(10) yes
C34 C35 1.350(10) yes
C35 C36 1.400(10) yes
C36 C31 1.396(8) yes
O1 C1 1.397(8) yes
O1 C12 1.358(7) yes
O2 C2 1.429(8) yes
O2 C16 1.356(7) yes
O3 C3 1.436(8) yes
O3 C22 1.355(7) yes
O4 C4 1.409(8) yes
O4 C26 1.367(7) yes
O5 C5 1.415(8) yes
O5 C32 1.359(7) yes
O6 C6 1.379(9) yes
O6 C36 1.350(8) yes
P O1 2.802(4) yes
P O2 3.190(4) yes
P O3 2.883(4) yes
P O4 3.058(4) yes
P O5 2.841(4) yes
P O6 3.092(5) yes
S O1 3.090(5) yes
S O3 3.300(4) yes
S O6 3.002(5) yes
C13 H1 1.00(6) no
C14 H2 0.92(7) no
C15 H3 0.95(7) no
C23 H4 0.94(6) no
C24 H5 0.98(6) no
C25 H6 0.99(6) no
C33 H7 1.04(6) no
C34 H8 0.93(8) no
C35 H9 0.79(6) no
